data_8106209
loop_
_publ_author_name
'Fu, Hong-Ru'

_publ_section_title
;
 Crystal structure of poly[aqua-(\m2-5-methoxyisophthalate-\k3
 O,O&#x2032;:O&#x2032;&#x2032;)-(\m2-1,4-bis((1H-1,2,4-triazol-1-yl)methyl)benzene-\k2
 N:N&#x2032;)nickel(II), NiC21H20N6O6
;
_journal_issue 4
_journal_name_full 'Zeitschrift f\"ur Kristallographie - New Crystal Structures'
_journal_page_first 539
_journal_page_last 541
_journal_paper_doi 10.1515/ncrs-2017-0172
_journal_volume 233
_journal_year 2018
_chemical_formula_moiety 'C21 H20 N6 Ni O6'
_chemical_formula_sum 'C21 H20 N6 Ni O6'
_chemical_formula_weight 511.12
_space_group_crystal_system triclinic
_space_group_IT_number 2
_space_group_name_Hall '-P 1'
_space_group_name_H-M_alt 'P -1'
_symmetry_Int_Tables_number 2
_atom_sites_solution_primary direct
_cell_angle_alpha 71.559(2)
_cell_angle_beta 69.827(2)
_cell_angle_gamma 70.439(2)
_cell_formula_units_Z 2
_cell_length_a 10.1526(16)
_cell_length_b 11.0670(18)
_cell_length_c 11.1729(18)
_cell_measurement_reflns_used 2366
_cell_measurement_temperature 296(2)
_cell_measurement_theta_max 25.50
_cell_measurement_theta_min 2.49
_cell_volume 1081.3(3)
_computing_cell_refinement 'SAINT v7.34A (Bruker, 200?)'
_computing_data_collection 'Bruker SMART'
_computing_data_reduction 'SAINT v7.34A (Bruker, 200?)'
_computing_molecular_graphics 'Olex2 (Dolomanov et al., 2009)'
_computing_publication_material 'Olex2 (Dolomanov et al., 2009)'
_computing_structure_refinement 'olex2.refine (Bourhis et al., 2015)'
_computing_structure_solution 'SIR2004 (Burla et al., 2007)'
_diffrn_ambient_temperature 296.15
_diffrn_measured_fraction_theta_full 0.9940
_diffrn_measured_fraction_theta_max 0.9940
_diffrn_measurement_device_type 'CCD area detector'
_diffrn_measurement_method 'phi and omega scans'
_diffrn_radiation_monochromator graphite
_diffrn_radiation_type 'Mo K\a'
_diffrn_radiation_wavelength 0.71073
_diffrn_reflns_av_R_equivalents 0.0273
_diffrn_reflns_av_unetI/netI 0.0485
_diffrn_reflns_limit_h_max 13
_diffrn_reflns_limit_h_min -13
_diffrn_reflns_limit_k_max 14
_diffrn_reflns_limit_k_min -14
_diffrn_reflns_limit_l_max 14
_diffrn_reflns_limit_l_min -14
_diffrn_reflns_number 10092
_diffrn_reflns_theta_full 25.4981
_diffrn_reflns_theta_max 25.50
_diffrn_reflns_theta_min 2.49
_exptl_absorpt_coefficient_mu 0.950
_exptl_absorpt_correction_T_max 0.859
_exptl_absorpt_correction_T_min 0.827
_exptl_absorpt_correction_type multi-scan
_exptl_crystal_colour 'clear greenish green'
_exptl_crystal_colour_lustre clear
_exptl_crystal_colour_modifier greenish
_exptl_crystal_colour_primary green
_exptl_crystal_density_diffrn 1.5697
_exptl_crystal_density_meas .
_exptl_crystal_density_method 'not measured'
_exptl_crystal_description block
_exptl_crystal_F_000 528.9493
_exptl_crystal_size_max 0.2
_exptl_crystal_size_mid 0.18
_exptl_crystal_size_min 0.16
_refine_diff_density_max 0.8874
_refine_diff_density_min -0.3261
_refine_diff_density_rms 0.0764
_refine_ls_d_res_high 0.8255
_refine_ls_d_res_low 8.1915
_refine_ls_goodness_of_fit_ref 1.0181
_refine_ls_hydrogen_treatment constr
_refine_ls_matrix_type full
_refine_ls_number_constraints 35
_refine_ls_number_parameters 308
_refine_ls_number_reflns 4007
_refine_ls_number_restraints 0
_refine_ls_restrained_S_all 1.0181
_refine_ls_R_factor_all 0.0485
_refine_ls_R_factor_gt 0.0370
_refine_ls_shift/su_max 0.0001
_refine_ls_shift/su_mean 0.0000
_refine_ls_structure_factor_coef Fsqd
_refine_ls_weighting_details 'w=1/[\s^2^(Fo^2^)+(0.0370P)^2^+0.8220P] where P=(Fo^2^+2Fc^2^)/3'
_refine_ls_weighting_scheme calc
_refine_ls_wR_factor_gt 0.0849
_refine_ls_wR_factor_ref 0.0911
_reflns_Friedel_coverage 0.0
_reflns_limit_h_max 12
_reflns_limit_h_min -11
_reflns_limit_k_max 13
_reflns_limit_k_min -12
_reflns_limit_l_max 13
_reflns_limit_l_min 0
_reflns_number_gt 3267
_reflns_number_total 4031
_reflns_threshold_expression I>=2u(I)
_cod_data_source_file suppl_ncrs-2017-0172_suppl.cif
_cod_data_source_block A
_cod_database_code 8106209
_olex2_refinement_description
;
1. Fixed Uiso
 At 1.2 times of:
  All C(H) groups, All C(H,H) groups
 At 1.5 times of:
  All C(H,H,H) groups, All O(H,H) groups
2.a Riding coordinates:
 O5(H5a,H5b)
2.b Secondary CH2 refined with riding coordinates:
 C12(H12a,H12b), C18(H18a,H18b)
2.c Aromatic/amide H refined with riding coordinates:
 C3(H3), C5(H5), C7(H7), C10(H10), C11(H11), C13(H13), C15(H15), C16(H16),
 C17(H17), C19(H19), C21(H21)
2.d Idealised Me refined as rotating group:
 C9(H9a,H9b,H9c)
;
_olex2_submission_special_instructions 'No special instructions were received'

loop_
_space_group_symop_id
_space_group_symop_operation_xyz
1 x,y,z
2 -x,-y,-z

loop_
_atom_site_label
_atom_site_type_symbol
_atom_site_fract_x
_atom_site_fract_y
_atom_site_fract_z
_atom_site_U_iso_or_equiv
_atom_site_adp_type
_atom_site_occupancy
_atom_site_refinement_flags_posn
Ni1 Ni 0.47266(3) 0.30137(3) 0.43607(3) 0.02761(12) Uani 1.000000 .
O1 O 0.66641(18) 0.32410(17) 0.45780(18) 0.0300(4) Uani 1.000000 .
O2 O 0.67298(18) 0.17112(17) 0.36895(18) 0.0298(4) Uani 1.000000 .
O3 O 1.1480(2) 0.4022(2) 0.4021(3) 0.0586(7) Uani 1.000000 .
O4 O 1.34196(19) 0.23052(19) 0.3907(2) 0.0368(5) Uani 1.000000 .
O5 O 0.3080(2) 0.4440(2) 0.5231(2) 0.0467(6) Uani 1.000000 .
H5a H 0.2450(2) 0.4422(2) 0.4899(2) 0.0701(8) Uiso 1.000000 R
H5b H 0.3232(2) 0.5171(2) 0.5164(2) 0.0701(8) Uiso 1.000000 R
O6 O 1.1974(2) -0.0975(2) 0.2799(2) 0.0519(6) Uani 1.000000 .
N1 N 0.5051(2) 0.4364(2) 0.2560(2) 0.0374(6) Uani 1.000000 .
N2 N 0.6046(2) 0.5679(2) 0.0829(2) 0.0382(6) Uani 1.000000 .
N3 N 0.4609(3) 0.6103(3) 0.0904(3) 0.0485(7) Uani 1.000000 .
N4 N 0.4423(2) 0.1783(2) 0.6209(2) 0.0311(5) Uani 1.000000 .
N5 N 0.3732(3) 0.0368(2) 0.7990(2) 0.0390(6) Uani 1.000000 .
N6 N 0.4190(3) 0.1171(3) 0.8374(3) 0.0505(7) Uani 1.000000 .
C1 C 0.7381(3) 0.2279(2) 0.4039(2) 0.0247(6) Uani 1.000000 .
C2 C 0.8993(3) 0.1822(2) 0.3777(2) 0.0248(5) Uani 1.000000 .
C3 C 0.9689(3) 0.0626(3) 0.3419(2) 0.0274(6) Uani 1.000000 .
H3 H 0.9155(3) 0.0128(3) 0.3345(2) 0.0329(7) Uiso 1.000000 R
C4 C 1.1188(3) 0.0176(3) 0.3171(3) 0.0322(6) Uani 1.000000 .
C5 C 1.1978(3) 0.0909(3) 0.3312(3) 0.0329(6) Uani 1.000000 .
H5 H 1.2978(3) 0.0595(3) 0.3168(3) 0.0394(8) Uiso 1.000000 R
C6 C 1.1284(3) 0.2100(3) 0.3665(3) 0.0282(6) Uani 1.000000 .
C7 C 0.9783(3) 0.2572(3) 0.3881(3) 0.0279(6) Uani 1.000000 .
H7 H 0.9315(3) 0.3387(3) 0.4093(3) 0.0335(7) Uiso 1.000000 R
C8 C 1.2115(3) 0.2882(3) 0.3885(3) 0.0349(7) Uani 1.000000 .
C9 C 1.1219(4) -0.1819(3) 0.2746(3) 0.0501(8) Uani 1.000000 .
H9a H 1.0667(19) -0.2145(17) 0.3612(4) 0.0751(13) Uiso 1.000000 GR
H9b H 1.0576(18) -0.1338(7) 0.2197(18) 0.0751(13) Uiso 1.000000 GR
H9c H 1.1902(4) -0.2545(12) 0.239(2) 0.0751(13) Uiso 1.000000 GR
C10 C 0.4073(3) 0.5276(3) 0.1953(3) 0.0441(8) Uani 1.000000 .
H10 H 0.3087(3) 0.5315(3) 0.2257(3) 0.0530(9) Uiso 1.000000 R
C11 C 0.6282(3) 0.4659(3) 0.1803(3) 0.0424(8) Uani 1.000000 .
H11 H 0.7191(3) 0.4207(3) 0.1941(3) 0.0508(9) Uiso 1.000000 R
C12 C 0.7069(3) 0.6393(3) -0.0201(3) 0.0467(8) Uani 1.000000 .
H12a H 0.6984(3) 0.6443(3) -0.1055(3) 0.0561(10) Uiso 1.000000 R
H12b H 0.6835(3) 0.7283(3) -0.0092(3) 0.0561(10) Uiso 1.000000 R
C13 C 0.9092(3) 0.5771(3) 0.0870(3) 0.0484(8) Uani 1.000000 .
H13 H 0.8485(3) 0.6292(3) 0.1457(3) 0.0581(10) Uiso 1.000000 R
C14 C 0.8604(3) 0.5688(3) -0.0117(3) 0.0424(8) Uani 1.000000 .
C15 C 0.9525(3) 0.4917(3) -0.0979(3) 0.0477(8) Uani 1.000000 .
H15 H 0.9212(3) 0.4858(3) -0.1644(3) 0.0572(10) Uiso 1.000000 R
C16 C 0.4599(3) 0.1991(3) 0.7270(3) 0.0454(8) Uani 1.000000 .
H16 H 0.4982(3) 0.2666(3) 0.7216(3) 0.0545(9) Uiso 1.000000 R
C17 C 0.3884(3) 0.0738(3) 0.6710(3) 0.0340(6) Uani 1.000000 .
H17 H 0.3647(3) 0.0325(3) 0.6234(3) 0.0408(8) Uiso 1.000000 R
C18 C 0.3148(3) -0.0713(3) 0.8941(3) 0.0482(8) Uani 1.000000 .
H18a H 0.3413(3) -0.1441(3) 0.8526(3) 0.0579(10) Uiso 1.000000 R
H18b H 0.3589(3) -0.1017(3) 0.9663(3) 0.0579(10) Uiso 1.000000 R
C19 C 0.0688(3) -0.1129(3) 0.9534(3) 0.0431(8) Uani 1.000000 .
H19 H 0.1140(3) -0.1891(3) 0.9219(3) 0.0518(9) Uiso 1.000000 R
C20 C 0.1513(3) -0.0323(3) 0.9475(3) 0.0385(7) Uani 1.000000 .
C21 C 0.0806(3) 0.0808(3) 0.9941(3) 0.0436(8) Uani 1.000000 .
H21 H 0.1339(3) 0.1365(3) 0.9902(3) 0.0523(9) Uiso 1.000000 R

loop_
_atom_site_aniso_label
_atom_site_aniso_U_11
_atom_site_aniso_U_22
_atom_site_aniso_U_33
_atom_site_aniso_U_12
_atom_site_aniso_U_13
_atom_site_aniso_U_23
Ni1 0.01505(17) 0.0278(2) 0.0422(2) -0.00780(13) -0.00729(14) -0.00875(15)
O1 0.0173(9) 0.0292(10) 0.0480(12) -0.0073(8) -0.0077(8) -0.0144(9)
O2 0.0187(9) 0.0317(10) 0.0454(11) -0.0078(8) -0.0105(8) -0.0137(9)
O3 0.0289(11) 0.0474(14) 0.115(2) -0.0042(10) -0.0280(13) -0.0354(14)
O4 0.0180(9) 0.0428(12) 0.0565(13) -0.0095(8) -0.0133(9) -0.0146(10)
O5 0.0286(11) 0.0390(12) 0.0803(16) -0.0051(9) -0.0130(10) -0.0294(11)
O6 0.0283(11) 0.0479(13) 0.0849(17) 0.0027(10) -0.0132(11) -0.0377(13)
N1 0.0236(12) 0.0338(13) 0.0514(16) -0.0088(10) -0.0108(11) -0.0028(12)
N2 0.0280(13) 0.0346(14) 0.0479(15) -0.0098(11) -0.0131(11) 0.0014(12)
N3 0.0311(14) 0.0411(15) 0.0672(19) -0.0086(12) -0.0219(13) 0.0051(14)
N4 0.0232(12) 0.0361(13) 0.0372(13) -0.0132(10) -0.0035(10) -0.0116(11)
N5 0.0328(13) 0.0444(15) 0.0382(15) -0.0174(12) -0.0029(11) -0.0067(12)
N6 0.0518(17) 0.072(2) 0.0386(15) -0.0353(15) -0.0028(13) -0.0163(14)
C1 0.0198(13) 0.0247(14) 0.0291(14) -0.0088(11) -0.0066(11) -0.0020(11)
C2 0.0167(12) 0.0281(14) 0.0280(14) -0.0066(10) -0.0062(10) -0.0032(11)
C3 0.0242(13) 0.0313(15) 0.0316(14) -0.0113(11) -0.0095(11) -0.0069(12)
C4 0.0252(14) 0.0337(15) 0.0373(16) -0.0027(12) -0.0076(12) -0.0134(13)
C5 0.0156(13) 0.0434(17) 0.0397(16) -0.0063(12) -0.0072(11) -0.0112(13)
C6 0.0179(13) 0.0343(15) 0.0340(15) -0.0102(11) -0.0099(11) -0.0029(12)
C7 0.0208(13) 0.0300(14) 0.0356(15) -0.0091(11) -0.0085(11) -0.0072(12)
C8 0.0213(14) 0.0431(18) 0.0441(17) -0.0148(13) -0.0083(12) -0.0084(14)
C9 0.053(2) 0.0402(19) 0.059(2) -0.0054(16) -0.0125(17) -0.0233(17)
C10 0.0242(15) 0.0401(18) 0.066(2) -0.0081(13) -0.0157(15) -0.0045(16)
C11 0.0270(16) 0.0378(17) 0.054(2) -0.0095(13) -0.0141(14) 0.0058(15)
C12 0.0403(18) 0.0455(19) 0.050(2) -0.0181(15) -0.0145(15) 0.0059(15)
C13 0.0395(18) 0.049(2) 0.054(2) -0.0184(15) -0.0094(15) -0.0031(16)
C14 0.0324(16) 0.0389(17) 0.0478(19) -0.0193(14) -0.0100(14) 0.0108(15)
C15 0.0402(18) 0.051(2) 0.051(2) -0.0227(16) -0.0159(16) 0.0040(16)
C16 0.0433(18) 0.058(2) 0.0450(19) -0.0277(16) -0.0021(15) -0.0193(16)
C17 0.0288(15) 0.0366(16) 0.0394(17) -0.0132(13) -0.0058(12) -0.0108(13)
C18 0.0467(19) 0.048(2) 0.0433(19) -0.0183(16) -0.0086(15) 0.0007(15)
C19 0.053(2) 0.0441(18) 0.0333(17) -0.0212(16) -0.0056(14) -0.0067(14)
C20 0.0417(17) 0.0449(18) 0.0273(15) -0.0199(14) -0.0045(13) -0.0020(13)
C21 0.0479(19) 0.0477(19) 0.0406(18) -0.0287(16) -0.0077(15) -0.0041(15)

loop_
_atom_type_symbol
_atom_type_scat_dispersion_real
_atom_type_scat_dispersion_imag
_atom_type_scat_Cromer_Mann_a1
_atom_type_scat_Cromer_Mann_a2
_atom_type_scat_Cromer_Mann_a3
_atom_type_scat_Cromer_Mann_a4
_atom_type_scat_Cromer_Mann_b1
_atom_type_scat_Cromer_Mann_b2
_atom_type_scat_Cromer_Mann_b3
_atom_type_scat_Cromer_Mann_b4
_atom_type_scat_Cromer_Mann_c
_atom_type_scat_source
_atom_type_scat_dispersion_source
H 0.00000 0.00000 0.49300 0.32291 0.14019 0.04081 10.51090 26.12570 3.14236 57.79970 0.0030380000826 'International Tables Volume C Table 6.1.1.4 (pp. 500-502)' 'Henke, Gullikson and Davis, At. Data and Nucl. Data Tables, 1993, 54, 2'
C 0.00347 0.00161 2.31000 1.02000 1.58860 0.86500 20.84390 10.20750 0.56870 51.65120 0.215599998832 'International Tables Volume C Table 6.1.1.4 (pp. 500-502)' 'Henke, Gullikson and Davis, At. Data and Nucl. Data Tables, 1993, 54, 2'
N 0.00653 0.00323 12.21260 3.13220 2.01250 1.16630 0.00570 9.89330 28.99750 0.58260 -11.5290002823 'International Tables Volume C Table 6.1.1.4 (pp. 500-502)' 'Henke, Gullikson and Davis, At. Data and Nucl. Data Tables, 1993, 54, 2'
O 0.01158 0.00611 3.04850 2.28680 1.54630 0.86700 13.27710 5.70110 0.32390 32.90890 0.250800013542 'International Tables Volume C Table 6.1.1.4 (pp. 500-502)' 'Henke, Gullikson and Davis, At. Data and Nucl. Data Tables, 1993, 54, 2'
Ni 0.35663 1.12491 12.83760 7.29200 4.44380 2.38000 3.87850 0.25650 12.17630 66.34210 1.03410005569 'International Tables Volume C Table 6.1.1.4 (pp. 500-502)' 'Henke, Gullikson and Davis, At. Data and Nucl. Data Tables, 1993, 54, 2'

loop_
_geom_angle_atom_site_label_1
_geom_angle_atom_site_label_2
_geom_angle_atom_site_label_3
_geom_angle
_geom_angle_site_symmetry_1
_geom_angle_site_symmetry_3
O2 Ni1 O1 61.64(6) . .
O4 Ni1 O1 160.82(7) 1_455 .
O4 Ni1 O2 99.18(7) 1_455 .
O5 Ni1 O1 103.36(7) . .
O5 Ni1 O2 164.82(7) . .
O5 Ni1 O4 95.78(8) . 1_455
N1 Ni1 O1 87.93(8) . .
N1 Ni1 O2 90.66(8) . .
N1 Ni1 O4 92.94(9) . 1_455
N1 Ni1 O5 91.13(9) . .
N4 Ni1 O1 89.19(8) . .
N4 Ni1 O2 91.08(8) . .
N4 Ni1 O4 90.94(8) . 1_455
N4 Ni1 O5 86.10(9) . .
N4 Ni1 N1 175.44(9) . .
C1 Ni1 O1 30.89(7) . .
C1 Ni1 O2 30.75(7) . .
C1 Ni1 O4 129.93(8) . 1_455
C1 Ni1 O5 134.23(8) . .
C1 Ni1 N1 88.99(8) . .
C1 Ni1 N4 90.35(8) . .
C1 O1 Ni1 87.93(14) . .
C1 O2 Ni1 90.67(15) . .
C8 O4 Ni1 125.49(18) . 1_655
H5a O5 Ni1 95.2 . .
H5b O5 Ni1 119.9 . .
H5b O5 H5a 119.8 . .
C9 O6 C4 118.5(2) . .
C10 N1 Ni1 129.91(19) . .
C11 N1 Ni1 127.7(2) . .
C11 N1 C10 101.9(2) . .
C11 N2 N3 109.9(2) . .
C12 N2 N3 120.2(2) . .
C12 N2 C11 129.9(2) . .
C10 N3 N2 102.0(2) . .
C16 N4 Ni1 125.2(2) . .
C17 N4 Ni1 131.73(19) . .
C17 N4 C16 102.7(2) . .
C17 N5 N6 110.2(2) . .
C18 N5 N6 121.0(3) . .
C18 N5 C17 128.8(3) . .
C16 N6 N5 102.2(2) . .
O1 C1 Ni1 61.17(12) . .
O2 C1 Ni1 58.58(12) . .
O2 C1 O1 119.8(2) . .
C2 C1 Ni1 177.00(18) . .
C2 C1 O1 121.2(2) . .
C2 C1 O2 119.0(2) . .
C3 C2 C1 118.5(2) . .
C7 C2 C1 121.1(2) . .
C7 C2 C3 120.4(2) . .
H3 C3 C2 120.14(14) . .
C4 C3 C2 119.7(2) . .
C4 C3 H3 120.14(16) . .
C3 C4 O6 124.2(2) . .
C5 C4 O6 115.9(2) . .
C5 C4 C3 119.9(2) . .
H5 C5 C4 119.85(15) . .
C6 C5 C4 120.3(2) . .
C6 C5 H5 119.85(15) . .
C7 C6 C5 119.9(2) . .
C8 C6 C5 121.1(2) . .
C8 C6 C7 119.0(2) . .
C6 C7 C2 119.7(2) . .
H7 C7 C2 120.17(15) . .
H7 C7 C6 120.17(16) . .
O4 C8 O3 125.5(3) . .
C6 C8 O3 118.1(2) . .
C6 C8 O4 116.4(3) . .
H9a C9 O6 109.5 . .
H9b C9 O6 109.5 . .
H9b C9 H9a 109.5 . .
H9c C9 O6 109.5 . .
H9c C9 H9a 109.5 . .
H9c C9 H9b 109.5 . .
N3 C10 N1 115.4(3) . .
H10 C10 N1 122.30(16) . .
H10 C10 N3 122.30(16) . .
N2 C11 N1 110.8(3) . .
H11 C11 N1 124.58(16) . .
H11 C11 N2 124.58(16) . .
H12a C12 N2 109.69(17) . .
H12b C12 N2 109.69(17) . .
H12b C12 H12a 108.2 . .
C14 C12 N2 109.9(2) . .
C14 C12 H12a 109.69(19) . .
C14 C12 H12b 109.69(18) . .
C14 C13 H13 119.9(2) . .
C15 C13 H13 119.9(2) 2_765 .
C15 C13 C14 120.2(3) 2_765 .
C13 C14 C12 120.3(3) . .
C15 C14 C12 120.9(3) . .
C15 C14 C13 118.8(3) . .
C14 C15 C13 120.9(3) . 2_765
H15 C15 C13 119.5(2) . 2_765
H15 C15 C14 119.53(19) . .
N6 C16 N4 115.0(3) . .
H16 C16 N4 122.49(17) . .
H16 C16 N6 122.49(17) . .
N5 C17 N4 109.9(2) . .
H17 C17 N4 125.04(16) . .
H17 C17 N5 125.04(16) . .
H18a C18 N5 108.98(17) . .
H18b C18 N5 108.98(17) . .
H18b C18 H18a 107.8 . .
C20 C18 N5 113.0(3) . .
C20 C18 H18a 108.98(18) . .
C20 C18 H18b 108.98(17) . .
C20 C19 H19 119.62(19) . .
C21 C19 H19 119.62(19) 2_557 .
C21 C19 C20 120.8(3) 2_557 .
C19 C20 C18 120.0(3) . .
C21 C20 C18 121.9(3) . .
C21 C20 C19 118.1(3) . .
C20 C21 C19 121.1(3) . 2_557
H21 C21 C19 119.46(19) . 2_557
H21 C21 C20 119.46(18) . .

loop_
_geom_bond_atom_site_label_1
_geom_bond_atom_site_label_2
_geom_bond_distance
_geom_bond_site_symmetry_2
Ni1 O1 2.1658(17) .
Ni1 O2 2.1084(17) .
Ni1 O4 2.0111(18) 1_455
Ni1 O5 2.077(2) .
Ni1 N1 2.088(2) .
Ni1 N4 2.069(2) .
Ni1 C1 2.470(2) .
O1 C1 1.269(3) .
O2 C1 1.263(3) .
O3 C8 1.241(3) .
O4 C8 1.268(3) .
O5 H5a 0.8500 .
O5 H5b 0.8501 .
O6 C4 1.364(3) .
O6 C9 1.417(4) .
N1 C10 1.351(4) .
N1 C11 1.325(3) .
N2 N3 1.356(3) .
N2 C11 1.318(4) .
N2 C12 1.475(4) .
N3 C10 1.312(4) .
N4 C16 1.354(4) .
N4 C17 1.324(3) .
N5 N6 1.359(3) .
N5 C17 1.325(4) .
N5 C18 1.466(4) .
N6 C16 1.307(4) .
C1 C2 1.492(3) .
C2 C3 1.387(4) .
C2 C7 1.385(3) .
C3 H3 0.9300 .
C3 C4 1.389(4) .
C4 C5 1.389(4) .
C5 H5 0.9300 .
C5 C6 1.381(4) .
C6 C7 1.395(3) .
C6 C8 1.512(4) .
C7 H7 0.9300 .
C9 H9a 0.9600 .
C9 H9b 0.9600 .
C9 H9c 0.9600 .
C10 H10 0.9300 .
C11 H11 0.9300 .
C12 H12a 0.9700 .
C12 H12b 0.9700 .
C12 C14 1.512(4) .
C13 H13 0.9300 .
C13 C14 1.393(5) .
C13 C15 1.382(4) 2_765
C14 C15 1.377(5) .
C15 H15 0.9300 .
C16 H16 0.9300 .
C17 H17 0.9300 .
C18 H18a 0.9700 .
C18 H18b 0.9700 .
C18 C20 1.516(4) .
C19 H19 0.9300 .
C19 C20 1.388(4) .
C19 C21 1.388(4) 2_557
C20 C21 1.381(4) .
C21 H21 0.9300 .

loop_
_geom_hbond_atom_site_label_D
_geom_hbond_atom_site_label_H
_geom_hbond_atom_site_label_A
_geom_hbond_distance_DH
_geom_hbond_distance_HA
_geom_hbond_distance_DA
_geom_hbond_angle_DHA
_geom_hbond_site_symmetry_A
O5 H5a O3 0.8500 1.834(3) 2.663(3) 164.65(9) 1_455
O5 H5b O1 0.8501 1.910(3) 2.745(3) 167.04(8) 2_666
